data_4026655
loop_
_publ_author_name
'Patrick Commins'
'Jose E. Nu\~nez'
'Miguel A. Garcia-Garibay'

_publ_section_title
;
 Synthesis of Bridged Molecular Gyroscopes with Closed Topologies: Triple
 One-Pot Macrocyclization
;
_journal_name_full 'Journal of Organic Chemistry'
_journal_page_first 8355
_journal_page_last 8363
_journal_paper_doi 10.1021/jo201513y
_journal_volume 76
_journal_year 2011
_chemical_formula_moiety 'C63 H40 O5, 0.3(C4 H10 O), 0.7(C H2 Cl2) '
_chemical_formula_sum 'C64.9 H44.4 Cl1.4 O5.3'
_chemical_formula_weight 958.63
_chemical_name_systematic
; 
 ? 
;
_space_group_IT_number 2
_symmetry_cell_setting triclinic
_symmetry_space_group_name_Hall '-P 1'
_symmetry_space_group_name_H-M 'P -1'
_atom_sites_solution_hydrogens geom
_atom_sites_solution_primary direct
_atom_sites_solution_secondary difmap
_audit_creation_method SHELXL-97
_cell_angle_alpha 107.8750(10)
_cell_angle_beta 102.6180(10)
_cell_angle_gamma 104.4790(10)
_cell_formula_units_Z 2
_cell_length_a 12.2535(15)
_cell_length_b 12.9462(16)
_cell_length_c 17.695(2)
_cell_measurement_reflns_used 7492
_cell_measurement_temperature 100(2)
_cell_measurement_theta_max 29.18
_cell_measurement_theta_min 3.99
_cell_volume 2450.4(5)
_computing_cell_refinement 'Bruker SAINT'
_computing_data_collection 'Bruker APEX2'
_computing_data_reduction 'Bruker SAINT'
_computing_molecular_graphics 'Bruker SHELXTL'
_computing_publication_material 'Bruker SHELXTL'
_computing_structure_refinement 'SHELXL-97 (Sheldrick, 2008)'
_computing_structure_solution 'SHELXS-97 (Sheldrick, 2008)'
_diffrn_ambient_temperature 100(2)
_diffrn_measured_fraction_theta_full 0.991
_diffrn_measured_fraction_theta_max 0.966
_diffrn_measurement_device_type 'Bruker APEX-II CCD'
_diffrn_measurement_method '\f and \w scans'
_diffrn_radiation_monochromator graphite
_diffrn_radiation_source 'fine-focus sealed tube'
_diffrn_radiation_type MoK\a
_diffrn_radiation_wavelength 0.71073
_diffrn_reflns_av_R_equivalents 0.0276
_diffrn_reflns_av_sigmaI/netI 0.0358
_diffrn_reflns_limit_h_max 16
_diffrn_reflns_limit_h_min -16
_diffrn_reflns_limit_k_max 17
_diffrn_reflns_limit_k_min -17
_diffrn_reflns_limit_l_max 23
_diffrn_reflns_limit_l_min -23
_diffrn_reflns_number 32436
_diffrn_reflns_theta_full 25.00
_diffrn_reflns_theta_max 29.18
_diffrn_reflns_theta_min 3.71
_exptl_absorpt_coefficient_mu 0.155
_exptl_absorpt_correction_T_max 0.9877
_exptl_absorpt_correction_T_min 0.9467
_exptl_absorpt_correction_type multi-scan
_exptl_absorpt_process_details 'Sadabs (Bruker)'
_exptl_crystal_colour colorless
_exptl_crystal_density_diffrn 1.299
_exptl_crystal_description platelet
_exptl_crystal_F_000 1000
_exptl_crystal_size_max 0.20
_exptl_crystal_size_mid 0.10
_exptl_crystal_size_min 0.08
_refine_diff_density_max 0.688
_refine_diff_density_min -0.571
_refine_diff_density_rms 0.052
_refine_ls_extinction_method none
_refine_ls_goodness_of_fit_ref 1.042
_refine_ls_hydrogen_treatment constr
_refine_ls_matrix_type full
_refine_ls_number_parameters 668
_refine_ls_number_reflns 12823
_refine_ls_number_restraints 15
_refine_ls_restrained_S_all 1.063
_refine_ls_R_factor_all 0.0709
_refine_ls_R_factor_gt 0.0528
_refine_ls_shift/su_max 0.001
_refine_ls_shift/su_mean 0.000
_refine_ls_structure_factor_coef Fsqd
_refine_ls_weighting_details 'calc w=1/[\s^2^(Fo^2^)+(0.0610P)^2^+1.1636P] where P=(Fo^2^+2Fc^2^)/3'
_refine_ls_weighting_scheme calc
_refine_ls_wR_factor_gt 0.1274
_refine_ls_wR_factor_ref 0.1405
_reflns_number_gt 9836
_reflns_number_total 12823
_reflns_threshold_expression >2sigma(I)
_cod_data_source_file jo201513y_si_004.cif
_cod_data_source_block gg2310_0m
_cod_original_formula_sum 'C64.90 H44.40 Cl1.40 O5.30'
_cod_database_code 4026655

loop_
_symmetry_equiv_pos_as_xyz
'x, y, z'
'-x, -y, -z'

loop_
_atom_site_label
_atom_site_type_symbol
_atom_site_fract_x
_atom_site_fract_y
_atom_site_fract_z
_atom_site_U_iso_or_equiv
_atom_site_adp_type
_atom_site_occupancy
_atom_site_symmetry_multiplicity
_atom_site_calc_flag
_atom_site_refinement_flags
_atom_site_disorder_assembly
_atom_site_disorder_group
C1S C 0.4198(4) 0.1368(6) 0.9653(3) 0.108(2) Uani 0.70 1 d PD . .
H1S1 H 0.3744 0.0545 0.9501 0.129 Uiso 0.70 1 calc PR A 1
H1S2 H 0.3924 0.1572 0.9166 0.129 Uiso 0.70 1 calc PR A 1
Cl1 Cl 0.56770(12) 0.15511(15) 0.98548(7) 0.0671(4) Uani 0.53 1 d PD B 1
Cl2 Cl 0.38912(16) 0.2249(2) 1.05439(9) 0.0961(6) Uani 0.53 1 d PD B 1
Cl1A Cl 0.5558(3) 0.2286(3) 0.9881(2) 0.0532(8) Uiso 0.17 1 d PD B 2
Cl2A Cl 0.3489(5) 0.1475(5) 1.0388(3) 0.0698(12) Uiso 0.17 1 d PD B 2
C1T C 0.4633(10) 0.2232(10) 0.9737(7) 0.075(3) Uiso 0.30 1 d PD C 3
H1T1 H 0.5028 0.2606 0.9417 0.112 Uiso 0.30 1 calc PR C 3
H1T2 H 0.4888 0.2773 1.0321 0.112 Uiso 0.30 1 calc PR C 3
H1T3 H 0.3769 0.2004 0.9493 0.112 Uiso 0.30 1 calc PR C 3
C2T C 0.4971(15) 0.1149(14) 0.9706(12) 0.145(8) Uiso 0.30 1 d PD C 3
H2T1 H 0.4699 0.0568 0.9127 0.174 Uiso 0.30 1 calc PR C 3
H2T2 H 0.5838 0.1347 0.9959 0.174 Uiso 0.30 1 calc PR C 3
O1T O 0.4331(7) 0.0779(7) 1.0196(6) 0.108(3) Uiso 0.30 1 d PD C 3
C3T C 0.3150(8) 0.0395(10) 1.0184(8) 0.088(3) Uiso 0.30 1 d PD C 3
H3T1 H 0.3041 -0.0195 1.0434 0.105 Uiso 0.30 1 calc PR C 3
H3T2 H 0.2607 0.0040 0.9598 0.105 Uiso 0.30 1 calc PR C 3
C4T C 0.2864(15) 0.1421(12) 1.0681(10) 0.135(6) Uiso 0.30 1 d PD C 3
H4T1 H 0.2042 0.1161 1.0682 0.202 Uiso 0.30 1 calc PR C 3
H4T2 H 0.2961 0.1994 1.0424 0.202 Uiso 0.30 1 calc PR C 3
H4T3 H 0.3406 0.1768 1.1259 0.202 Uiso 0.30 1 calc PR C 3
O1 O 0.82362(10) -0.09359(10) 0.65865(7) 0.0242(2) Uani 1 1 d . . .
O2 O 0.98776(11) -0.07727(12) 0.61881(8) 0.0333(3) Uani 1 1 d . . .
O3 O 0.60780(12) -0.13689(11) 0.22940(7) 0.0328(3) Uani 1 1 d . . .
O4 O 0.31921(12) 0.27306(11) 0.26899(8) 0.0343(3) Uani 1 1 d . . .
O5 O 0.40279(10) 0.33027(10) 0.40962(7) 0.0242(2) Uani 1 1 d . . .
C1 C 0.33475(13) 0.46005(13) 0.67573(9) 0.0202(3) Uani 1 1 d . . .
C2 C 0.41598(13) 0.43642(13) 0.70888(9) 0.0208(3) Uani 1 1 d . . .
C3 C 0.51353(13) 0.40381(12) 0.74376(9) 0.0195(3) Uani 1 1 d . . .
C4 C 0.55999(14) 0.43270(14) 0.82999(10) 0.0232(3) Uani 1 1 d . . .
H4 H 0.5279 0.4765 0.8671 0.028 Uiso 1 1 calc R . .
C5 C 0.65205(14) 0.39850(14) 0.86218(10) 0.0229(3) Uani 1 1 d . . .
H5 H 0.6811 0.4176 0.9208 0.027 Uiso 1 1 calc R . .
C6 C 0.70249(13) 0.33628(13) 0.80926(10) 0.0203(3) Uani 1 1 d . . .
C7 C 0.65728(14) 0.30804(13) 0.72306(10) 0.0224(3) Uani 1 1 d . . .
H7 H 0.6907 0.2658 0.6862 0.027 Uiso 1 1 calc R . .
C8 C 0.56420(13) 0.34109(13) 0.69096(10) 0.0212(3) Uani 1 1 d . . .
H8 H 0.5343 0.3209 0.6322 0.025 Uiso 1 1 calc R . .
C9 C 0.80104(14) 0.30520(13) 0.84421(10) 0.0222(3) Uani 1 1 d . . .
C10 C 0.88422(14) 0.28292(13) 0.87577(9) 0.0212(3) Uani 1 1 d . . .
C11 C 0.98923(13) 0.25690(13) 0.91391(9) 0.0196(3) Uani 1 1 d . . .
C12 C 1.00817(14) 0.29103(13) 1.00891(9) 0.0215(3) Uani 1 1 d . . .
C13 C 1.12164(16) 0.34174(15) 1.06731(10) 0.0284(3) Uani 1 1 d . . .
H13 H 1.1892 0.3551 1.0489 0.034 Uiso 1 1 calc R . .
C14 C 1.13716(18) 0.37308(15) 1.15252(11) 0.0352(4) Uani 1 1 d . . .
H14 H 1.2152 0.4074 1.1919 0.042 Uiso 1 1 calc R . .
C15 C 1.03982(19) 0.35449(15) 1.18023(11) 0.0336(4) Uani 1 1 d . . .
H15 H 1.0505 0.3782 1.2385 0.040 Uiso 1 1 calc R . .
C16 C 0.92653(18) 0.30101(16) 1.12242(12) 0.0337(4) Uani 1 1 d . . .
H16 H 0.8593 0.2860 1.1410 0.040 Uiso 1 1 calc R . .
C17 C 0.91093(16) 0.26918(15) 1.03725(11) 0.0280(3) Uani 1 1 d . . .
H17 H 0.8329 0.2321 0.9980 0.034 Uiso 1 1 calc R . .
C18 C 1.09860(13) 0.32937(13) 0.90029(9) 0.0203(3) Uani 1 1 d . . .
C19 C 1.11841(14) 0.44664(13) 0.91833(10) 0.0223(3) Uani 1 1 d . . .
H19 H 1.0621 0.4794 0.9351 0.027 Uiso 1 1 calc R . .
C20 C 1.21959(14) 0.51543(14) 0.91185(10) 0.0245(3) Uani 1 1 d . . .
H20 H 1.2327 0.5953 0.9251 0.029 Uiso 1 1 calc R . .
C21 C 1.30171(15) 0.46926(15) 0.88634(11) 0.0291(3) Uani 1 1 d . . .
H21 H 1.3713 0.5172 0.8826 0.035 Uiso 1 1 calc R . .
C22 C 1.28169(16) 0.35241(16) 0.86632(13) 0.0345(4) Uani 1 1 d . . .
H22 H 1.3369 0.3197 0.8476 0.041 Uiso 1 1 calc R . .
C23 C 1.18064(15) 0.28290(15) 0.87360(11) 0.0293(4) Uani 1 1 d . . .
H23 H 1.1677 0.2030 0.8602 0.035 Uiso 1 1 calc R . .
C24 C 0.96696(14) 0.12725(13) 0.87079(9) 0.0212(3) Uani 1 1 d . . .
C25 C 1.01142(17) 0.06466(15) 0.91354(11) 0.0301(4) Uani 1 1 d . . .
H25 H 1.0528 0.1010 0.9720 0.036 Uiso 1 1 calc R . .
C26 C 0.99541(19) -0.05096(15) 0.87087(11) 0.0347(4) Uani 1 1 d . . .
H26 H 1.0261 -0.0928 0.9007 0.042 Uiso 1 1 calc R . .
C27 C 0.93521(16) -0.10586(14) 0.78531(11) 0.0286(3) Uani 1 1 d . . .
H27 H 0.9238 -0.1847 0.7561 0.034 Uiso 1 1 calc R . .
C28 C 0.89256(14) -0.04225(13) 0.74421(9) 0.0221(3) Uani 1 1 d . . .
C29 C 0.90723(13) 0.07234(13) 0.78506(9) 0.0209(3) Uani 1 1 d . . .
H29 H 0.8766 0.1136 0.7547 0.025 Uiso 1 1 calc R . .
C30 C 0.88389(14) -0.09009(13) 0.60263(10) 0.0220(3) Uani 1 1 d . . .
C31 C 0.80523(14) -0.09990(12) 0.52183(10) 0.0213(3) Uani 1 1 d . . .
C32 C 0.69330(14) -0.08887(13) 0.51523(10) 0.0229(3) Uani 1 1 d . . .
H32 H 0.6616 -0.0856 0.5600 0.027 Uiso 1 1 calc R . .
C33 C 0.62891(14) -0.08269(13) 0.44309(10) 0.0241(3) Uani 1 1 d . . .
H33 H 0.5538 -0.0729 0.4391 0.029 Uiso 1 1 calc R . .
C34 C 0.67370(14) -0.09079(13) 0.37594(10) 0.0223(3) Uani 1 1 d . . .
C35 C 0.78238(14) -0.10775(13) 0.38138(10) 0.0244(3) Uani 1 1 d . . .
H35 H 0.8110 -0.1177 0.3348 0.029 Uiso 1 1 calc R . .
C36 C 0.60749(14) -0.07980(13) 0.29849(10) 0.0237(3) Uani 1 1 d . . .
C37 C 0.54586(14) 0.00752(13) 0.30889(10) 0.0222(3) Uani 1 1 d . . .
C38 C 0.58995(14) 0.10851(13) 0.38135(10) 0.0226(3) Uani 1 1 d . . .
H38 H 0.6569 0.1199 0.4259 0.027 Uiso 1 1 calc R . .
C39 C 0.53661(13) 0.19173(13) 0.38829(10) 0.0225(3) Uani 1 1 d . . .
H39 H 0.5658 0.2595 0.4380 0.027 Uiso 1 1 calc R . .
C40 C 0.43989(13) 0.17601(13) 0.32226(10) 0.0214(3) Uani 1 1 d . . .
C41 C 0.39601(14) 0.07620(14) 0.24936(10) 0.0237(3) Uani 1 1 d . . .
H41 H 0.3304 0.0660 0.2043 0.028 Uiso 1 1 calc R . .
C42 C 0.44870(14) -0.00805(13) 0.24308(10) 0.0235(3) Uani 1 1 d . . .
H42 H 0.4185 -0.0765 0.1938 0.028 Uiso 1 1 calc R . .
C43 C 0.38022(14) 0.26379(13) 0.32785(10) 0.0231(3) Uani 1 1 d . . .
C44 C 0.33853(13) 0.40302(13) 0.43368(9) 0.0209(3) Uani 1 1 d . . .
C45 C 0.31930(13) 0.41021(12) 0.50911(9) 0.0201(3) Uani 1 1 d . . .
H45 H 0.3461 0.3652 0.5375 0.024 Uiso 1 1 calc R . .
C46 C 0.26103(13) 0.48287(12) 0.54393(9) 0.0189(3) Uani 1 1 d . . .
C47 C 0.22049(14) 0.54557(13) 0.49906(10) 0.0225(3) Uani 1 1 d . . .
H47 H 0.1791 0.5946 0.5206 0.027 Uiso 1 1 calc R . .
C48 C 0.24027(15) 0.53679(13) 0.42346(10) 0.0262(3) Uani 1 1 d . . .
H48 H 0.2116 0.5798 0.3939 0.031 Uiso 1 1 calc R . .
C49 C 0.30096(15) 0.46670(13) 0.38985(10) 0.0249(3) Uani 1 1 d . . .
H49 H 0.3161 0.4626 0.3388 0.030 Uiso 1 1 calc R . .
C50 C 0.23818(13) 0.48700(12) 0.62742(9) 0.0184(3) Uani 1 1 d . . .
C51 C 0.23665(13) 0.60744(13) 0.67736(9) 0.0197(3) Uani 1 1 d . . .
C52 C 0.13509(14) 0.63666(14) 0.65567(10) 0.0241(3) Uani 1 1 d . . .
H52 H 0.0651 0.5800 0.6133 0.029 Uiso 1 1 calc R . .
C53 C 0.13527(16) 0.74740(15) 0.69523(11) 0.0284(3) Uani 1 1 d . . .
H53 H 0.0667 0.7669 0.6783 0.034 Uiso 1 1 calc R . .
C54 C 0.23533(17) 0.82956(15) 0.75940(11) 0.0304(4) Uani 1 1 d . . .
H54 H 0.2356 0.9054 0.7864 0.036 Uiso 1 1 calc R . .
C55 C 0.33494(16) 0.80036(14) 0.78387(10) 0.0282(3) Uani 1 1 d . . .
H55 H 0.4027 0.8557 0.8290 0.034 Uiso 1 1 calc R . .
C56 C 0.33634(14) 0.69032(13) 0.74266(10) 0.0232(3) Uani 1 1 d . . .
H56 H 0.4056 0.6716 0.7591 0.028 Uiso 1 1 calc R . .
C57 C 0.11761(13) 0.39462(13) 0.61081(10) 0.0198(3) Uani 1 1 d . . .
C58 C 0.08584(15) 0.38237(15) 0.67937(11) 0.0292(4) Uani 1 1 d . . .
H58 H 0.1387 0.4293 0.7345 0.035 Uiso 1 1 calc R . .
C59 C -0.02151(15) 0.30291(16) 0.66846(12) 0.0326(4) Uani 1 1 d . . .
H59 H -0.0420 0.2959 0.7159 0.039 Uiso 1 1 calc R . .
C60 C -0.09945(14) 0.23319(14) 0.58803(11) 0.0278(3) Uani 1 1 d . . .
H60 H -0.1727 0.1778 0.5803 0.033 Uiso 1 1 calc R . .
C61 C -0.06933(14) 0.24518(13) 0.51957(11) 0.0254(3) Uani 1 1 d . . .
H61 H -0.1225 0.1985 0.4646 0.030 Uiso 1 1 calc R . .
C62 C 0.03890(13) 0.32559(13) 0.53090(10) 0.0221(3) Uani 1 1 d . . .
H62 H 0.0589 0.3331 0.4835 0.027 Uiso 1 1 calc R . .
C63 C 0.84893(15) -0.11021(13) 0.45454(10) 0.0243(3) Uani 1 1 d . . .
H63 H 0.9245 -0.1189 0.4588 0.029 Uiso 1 1 calc R . .

loop_
_atom_site_aniso_label
_atom_site_aniso_U_11
_atom_site_aniso_U_22
_atom_site_aniso_U_33
_atom_site_aniso_U_23
_atom_site_aniso_U_13
_atom_site_aniso_U_12
C1S 0.120(5) 0.129(5) 0.054(3) 0.037(3) 0.018(3) 0.017(4)
Cl1 0.0559(7) 0.0973(11) 0.0386(6) 0.0173(6) 0.0114(5) 0.0247(7)
Cl2 0.0791(10) 0.160(2) 0.0483(8) 0.0172(10) 0.0130(7) 0.0733(13)
O1 0.0238(5) 0.0275(6) 0.0186(5) 0.0078(4) 0.0055(4) 0.0069(4)
O2 0.0283(6) 0.0488(8) 0.0260(6) 0.0151(6) 0.0090(5) 0.0173(6)
O3 0.0431(7) 0.0344(6) 0.0218(6) 0.0073(5) 0.0085(5) 0.0206(6)
O4 0.0436(7) 0.0358(7) 0.0228(6) 0.0081(5) 0.0036(5) 0.0224(6)
O5 0.0271(6) 0.0273(6) 0.0195(5) 0.0075(4) 0.0074(4) 0.0134(5)
C1 0.0202(7) 0.0224(7) 0.0180(7) 0.0084(5) 0.0056(6) 0.0072(6)
C2 0.0199(7) 0.0237(7) 0.0195(7) 0.0091(6) 0.0060(6) 0.0075(6)
C3 0.0165(6) 0.0205(7) 0.0216(7) 0.0098(6) 0.0044(5) 0.0062(5)
C4 0.0211(7) 0.0297(8) 0.0211(7) 0.0094(6) 0.0070(6) 0.0127(6)
C5 0.0218(7) 0.0304(8) 0.0181(7) 0.0108(6) 0.0044(6) 0.0113(6)
C6 0.0176(7) 0.0212(7) 0.0239(7) 0.0108(6) 0.0049(6) 0.0084(5)
C7 0.0239(7) 0.0231(7) 0.0218(7) 0.0081(6) 0.0076(6) 0.0112(6)
C8 0.0223(7) 0.0226(7) 0.0176(7) 0.0081(5) 0.0036(6) 0.0077(6)
C9 0.0225(7) 0.0236(7) 0.0227(8) 0.0101(6) 0.0068(6) 0.0100(6)
C10 0.0232(7) 0.0232(7) 0.0196(7) 0.0086(6) 0.0072(6) 0.0110(6)
C11 0.0221(7) 0.0229(7) 0.0174(7) 0.0089(5) 0.0054(6) 0.0131(6)
C12 0.0292(8) 0.0208(7) 0.0192(7) 0.0088(6) 0.0084(6) 0.0142(6)
C13 0.0313(9) 0.0309(8) 0.0213(8) 0.0116(6) 0.0062(7) 0.0077(7)
C14 0.0446(11) 0.0307(9) 0.0215(8) 0.0109(7) 0.0022(7) 0.0045(8)
C15 0.0592(12) 0.0258(8) 0.0221(8) 0.0127(6) 0.0147(8) 0.0189(8)
C16 0.0488(11) 0.0403(10) 0.0349(10) 0.0242(8) 0.0254(9) 0.0303(9)
C17 0.0311(9) 0.0351(9) 0.0288(9) 0.0169(7) 0.0133(7) 0.0203(7)
C18 0.0216(7) 0.0258(7) 0.0155(7) 0.0085(5) 0.0047(5) 0.0117(6)
C19 0.0247(7) 0.0264(7) 0.0217(7) 0.0106(6) 0.0087(6) 0.0154(6)
C20 0.0282(8) 0.0262(7) 0.0229(8) 0.0109(6) 0.0083(6) 0.0136(6)
C21 0.0250(8) 0.0341(9) 0.0306(9) 0.0121(7) 0.0113(7) 0.0121(7)
C22 0.0298(9) 0.0331(9) 0.0452(11) 0.0108(8) 0.0193(8) 0.0172(7)
C23 0.0277(8) 0.0263(8) 0.0351(9) 0.0086(7) 0.0113(7) 0.0142(7)
C24 0.0239(7) 0.0233(7) 0.0195(7) 0.0087(6) 0.0071(6) 0.0126(6)
C25 0.0441(10) 0.0296(8) 0.0198(8) 0.0091(6) 0.0056(7) 0.0222(8)
C26 0.0559(12) 0.0308(9) 0.0250(9) 0.0127(7) 0.0092(8) 0.0278(9)
C27 0.0393(9) 0.0242(8) 0.0259(8) 0.0092(6) 0.0103(7) 0.0173(7)
C28 0.0228(7) 0.0248(7) 0.0180(7) 0.0075(6) 0.0056(6) 0.0087(6)
C29 0.0219(7) 0.0240(7) 0.0202(7) 0.0113(6) 0.0066(6) 0.0102(6)
C30 0.0264(8) 0.0189(7) 0.0202(7) 0.0061(5) 0.0073(6) 0.0091(6)
C31 0.0247(7) 0.0165(6) 0.0211(7) 0.0067(5) 0.0056(6) 0.0062(6)
C32 0.0241(7) 0.0213(7) 0.0224(7) 0.0079(6) 0.0080(6) 0.0065(6)
C33 0.0210(7) 0.0251(7) 0.0251(8) 0.0086(6) 0.0066(6) 0.0078(6)
C34 0.0242(7) 0.0194(7) 0.0205(7) 0.0060(5) 0.0048(6) 0.0069(6)
C35 0.0286(8) 0.0250(7) 0.0215(7) 0.0081(6) 0.0099(6) 0.0116(6)
C36 0.0255(8) 0.0227(7) 0.0212(7) 0.0072(6) 0.0066(6) 0.0077(6)
C37 0.0229(7) 0.0231(7) 0.0202(7) 0.0081(6) 0.0072(6) 0.0073(6)
C38 0.0197(7) 0.0253(7) 0.0196(7) 0.0078(6) 0.0034(6) 0.0061(6)
C39 0.0219(7) 0.0228(7) 0.0199(7) 0.0060(6) 0.0064(6) 0.0061(6)
C40 0.0206(7) 0.0232(7) 0.0210(7) 0.0084(6) 0.0083(6) 0.0071(6)
C41 0.0225(7) 0.0267(7) 0.0196(7) 0.0078(6) 0.0041(6) 0.0079(6)
C42 0.0239(7) 0.0236(7) 0.0189(7) 0.0052(6) 0.0046(6) 0.0067(6)
C43 0.0227(7) 0.0233(7) 0.0201(7) 0.0058(6) 0.0058(6) 0.0065(6)
C44 0.0200(7) 0.0199(7) 0.0203(7) 0.0057(5) 0.0047(6) 0.0068(6)
C45 0.0192(7) 0.0202(7) 0.0202(7) 0.0090(5) 0.0028(6) 0.0072(5)
C46 0.0164(6) 0.0188(6) 0.0192(7) 0.0079(5) 0.0021(5) 0.0043(5)
C47 0.0248(7) 0.0207(7) 0.0222(7) 0.0085(6) 0.0048(6) 0.0101(6)
C48 0.0359(9) 0.0223(7) 0.0219(8) 0.0110(6) 0.0063(7) 0.0119(7)
C49 0.0322(8) 0.0232(7) 0.0201(7) 0.0097(6) 0.0080(6) 0.0093(6)
C50 0.0166(6) 0.0207(7) 0.0183(7) 0.0082(5) 0.0034(5) 0.0079(5)
C51 0.0216(7) 0.0215(7) 0.0186(7) 0.0092(5) 0.0075(6) 0.0087(6)
C52 0.0259(8) 0.0275(8) 0.0220(8) 0.0110(6) 0.0080(6) 0.0120(6)
C53 0.0364(9) 0.0331(8) 0.0282(9) 0.0163(7) 0.0160(7) 0.0215(7)
C54 0.0452(10) 0.0245(8) 0.0278(9) 0.0111(6) 0.0190(8) 0.0149(7)
C55 0.0347(9) 0.0228(7) 0.0228(8) 0.0064(6) 0.0108(7) 0.0044(7)
C56 0.0232(7) 0.0249(7) 0.0214(7) 0.0100(6) 0.0070(6) 0.0069(6)
C57 0.0170(7) 0.0218(7) 0.0232(7) 0.0116(6) 0.0046(6) 0.0088(5)
C58 0.0265(8) 0.0353(9) 0.0235(8) 0.0147(7) 0.0040(6) 0.0058(7)
C59 0.0284(9) 0.0419(10) 0.0311(9) 0.0226(8) 0.0093(7) 0.0072(7)
C60 0.0206(7) 0.0268(8) 0.0382(9) 0.0167(7) 0.0079(7) 0.0075(6)
C61 0.0203(7) 0.0229(7) 0.0286(8) 0.0074(6) 0.0028(6) 0.0075(6)
C62 0.0198(7) 0.0233(7) 0.0228(7) 0.0087(6) 0.0047(6) 0.0086(6)
C63 0.0262(8) 0.0240(7) 0.0247(8) 0.0089(6) 0.0081(6) 0.0122(6)

loop_
_atom_type_symbol
_atom_type_description
_atom_type_scat_dispersion_real
_atom_type_scat_dispersion_imag
_atom_type_scat_source
C C 0.0033 0.0016 'International Tables Vol C Tables 4.2.6.8 and 6.1.1.4'
H H 0.0000 0.0000 'International Tables Vol C Tables 4.2.6.8 and 6.1.1.4'
O O 0.0106 0.0060 'International Tables Vol C Tables 4.2.6.8 and 6.1.1.4'
Cl Cl 0.1484 0.1585 'International Tables Vol C Tables 4.2.6.8 and 6.1.1.4'

loop_
_geom_angle_atom_site_label_1
_geom_angle_atom_site_label_2
_geom_angle_atom_site_label_3
_geom_angle
Cl1A C1S Cl2A 120.6(4)
Cl1 C1S Cl2 112.3(3)
H1S1 C1S H1S2 107.9
C2T C1T H1T1 109.5
C2T C1T H1T2 109.5
H1T1 C1T H1T2 109.5
C2T C1T H1T3 109.5
H1T1 C1T H1T3 109.5
H1T2 C1T H1T3 109.5
O1T C2T C1T 99.4(9)
O1T C2T H2T1 111.9
C1T C2T H2T1 111.9
O1T C2T H2T2 111.9
C1T C2T H2T2 111.9
H2T1 C2T H2T2 109.6
C2T O1T C3T 139.1(9)
O1T C3T C4T 108.8(9)
O1T C3T H3T1 109.9
C4T C3T H3T1 109.9
O1T C3T H3T2 109.9
C4T C3T H3T2 109.9
H3T1 C3T H3T2 108.3
C3T C4T H4T1 109.5
C3T C4T H4T2 109.5
H4T1 C4T H4T2 109.5
C3T C4T H4T3 109.5
H4T1 C4T H4T3 109.5
H4T2 C4T H4T3 109.5
C30 O1 C28 116.52(12)
C43 O5 C44 121.86(12)
C2 C1 C50 174.40(16)
C1 C2 C3 176.51(17)
C4 C3 C8 118.10(14)
C4 C3 C2 121.86(14)
C8 C3 C2 120.04(14)
C5 C4 C3 121.04(15)
C5 C4 H4 119.5
C3 C4 H4 119.5
C4 C5 C6 120.60(14)
C4 C5 H5 119.7
C6 C5 H5 119.7
C5 C6 C7 118.68(14)
C5 C6 C9 119.78(14)
C7 C6 C9 121.53(14)
C8 C7 C6 120.58(14)
C8 C7 H7 119.7
C6 C7 H7 119.7
C7 C8 C3 120.99(14)
C7 C8 H8 119.5
C3 C8 H8 119.5
C10 C9 C6 177.64(17)
C9 C10 C11 178.55(16)
C10 C11 C24 108.91(12)
C10 C11 C18 107.98(12)
C24 C11 C18 110.33(12)
C10 C11 C12 108.72(12)
C24 C11 C12 110.95(12)
C18 C11 C12 109.89(12)
C17 C12 C13 118.62(15)
C17 C12 C11 120.12(14)
C13 C12 C11 121.25(14)
C12 C13 C14 120.57(17)
C12 C13 H13 119.7
C14 C13 H13 119.7
C15 C14 C13 120.35(17)
C15 C14 H14 119.8
C13 C14 H14 119.8
C14 C15 C16 119.52(16)
C14 C15 H15 120.2
C16 C15 H15 120.2
C15 C16 C17 120.16(17)
C15 C16 H16 119.9
C17 C16 H16 119.9
C12 C17 C16 120.72(17)
C12 C17 H17 119.6
C16 C17 H17 119.6
C23 C18 C19 118.67(15)
C23 C18 C11 122.24(14)
C19 C18 C11 119.04(13)
C20 C19 C18 120.38(14)
C20 C19 H19 119.8
C18 C19 H19 119.8
C21 C20 C19 120.78(15)
C21 C20 H20 119.6
C19 C20 H20 119.6
C20 C21 C22 119.42(16)
C20 C21 H21 120.3
C22 C21 H21 120.3
C21 C22 C23 120.09(16)
C21 C22 H22 120.0
C23 C22 H22 120.0
C18 C23 C22 120.63(16)
C18 C23 H23 119.7
C22 C23 H23 119.7
C29 C24 C25 118.75(14)
C29 C24 C11 118.89(13)
C25 C24 C11 122.22(14)
C24 C25 C26 120.33(15)
C24 C25 H25 119.8
C26 C25 H25 119.8
C27 C26 C25 120.86(16)
C27 C26 H26 119.6
C25 C26 H26 119.6
C28 C27 C26 117.85(15)
C28 C27 H27 121.1
C26 C27 H27 121.1
C27 C28 C29 122.38(15)
C27 C28 O1 121.30(14)
C29 C28 O1 116.17(13)
C28 C29 C24 119.82(14)
C28 C29 H29 120.1
C24 C29 H29 120.1
O2 C30 O1 123.18(14)
O2 C30 C31 125.49(15)
O1 C30 C31 111.30(13)
C63 C31 C32 120.07(14)
C63 C31 C30 118.84(14)
C32 C31 C30 120.86(14)
C33 C32 C31 119.59(15)
C33 C32 H32 120.2
C31 C32 H32 120.2
C32 C33 C34 120.40(15)
C32 C33 H33 119.8
C34 C33 H33 119.8
C35 C34 C33 119.59(15)
C35 C34 C36 119.17(14)
C33 C34 C36 121.23(14)
C63 C35 C34 120.14(15)
C63 C35 H35 119.9
C34 C35 H35 119.9
O3 C36 C37 120.94(14)
O3 C36 C34 121.06(15)
C37 C36 C34 117.93(13)
C42 C37 C38 119.65(15)
C42 C37 C36 119.45(14)
C38 C37 C36 120.72(14)
C39 C38 C37 120.31(14)
C39 C38 H38 119.8
C37 C38 H38 119.8
C38 C39 C40 119.82(14)
C38 C39 H39 120.1
C40 C39 H39 120.1
C39 C40 C41 120.34(15)
C39 C40 C43 121.15(14)
C41 C40 C43 118.51(14)
C42 C41 C40 119.70(14)
C42 C41 H41 120.2
C40 C41 H41 120.2
C41 C42 C37 120.17(14)
C41 C42 H42 119.9
C37 C42 H42 119.9
O4 C43 O5 125.01(15)
O4 C43 C40 124.99(15)
O5 C43 C40 109.99(13)
C45 C44 C49 121.83(14)
C45 C44 O5 113.37(13)
C49 C44 O5 124.75(14)
C44 C45 C46 120.73(14)
C44 C45 H45 119.6
C46 C45 H45 119.6
C45 C46 C47 117.75(14)
C45 C46 C50 119.57(13)
C47 C46 C50 122.62(13)
C48 C47 C46 120.60(15)
C48 C47 H47 119.7
C46 C47 H47 119.7
C47 C48 C49 121.64(15)
C47 C48 H48 119.2
C49 C48 H48 119.2
C44 C49 C48 117.42(15)
C44 C49 H49 121.3
C48 C49 H49 121.3
C1 C50 C51 110.77(12)
C1 C50 C46 107.39(12)
C51 C50 C46 110.58(12)
C1 C50 C57 108.30(12)
C51 C50 C57 108.91(12)
C46 C50 C57 110.87(12)
C56 C51 C52 118.50(14)
C56 C51 C50 121.46(13)
C52 C51 C50 120.00(13)
C53 C52 C51 120.83(15)
C53 C52 H52 119.6
C51 C52 H52 119.6
C54 C53 C52 120.13(16)
C54 C53 H53 119.9
C52 C53 H53 119.9
C55 C54 C53 119.60(16)
C55 C54 H54 120.2
C53 C54 H54 120.2
C54 C55 C56 120.42(16)
C54 C55 H55 119.8
C56 C55 H55 119.8
C55 C56 C51 120.42(15)
C55 C56 H56 119.8
C51 C56 H56 119.8
C62 C57 C58 118.54(14)
C62 C57 C50 122.99(13)
C58 C57 C50 118.46(13)
C59 C58 C57 121.04(16)
C59 C58 H58 119.5
C57 C58 H58 119.5
C58 C59 C60 120.04(16)
C58 C59 H59 120.0
C60 C59 H59 120.0
C61 C60 C59 119.45(15)
C61 C60 H60 120.3
C59 C60 H60 120.3
C60 C61 C62 120.29(15)
C60 C61 H61 119.9
C62 C61 H61 119.9
C57 C62 C61 120.64(15)
C57 C62 H62 119.7
C61 C62 H62 119.7
C35 C63 C31 120.08(15)
C35 C63 H63 120.0
C31 C63 H63 120.0

loop_
_geom_bond_atom_site_label_1
_geom_bond_atom_site_label_2
_geom_bond_distance
C1S Cl1A 1.665(6)
C1S Cl2A 1.707(6)
C1S Cl1 1.708(5)
C1S Cl2 1.816(5)
C1S H1S1 0.9900
C1S H1S2 0.9900
C1T C2T 1.547(10)
C1T H1T1 0.9800
C1T H1T2 0.9800
C1T H1T3 0.9800
C2T O1T 1.4001(11)
C2T H2T1 0.9900
C2T H2T2 0.9900
O1T C3T 1.4004(11)
C3T C4T 1.520(9)
C3T H3T1 0.9900
C3T H3T2 0.9900
C4T H4T1 0.9800
C4T H4T2 0.9800
C4T H4T3 0.9800
O1 C30 1.3641(19)
O1 C28 1.4107(18)
O2 C30 1.198(2)
O3 C36 1.221(2)
O4 C43 1.200(2)
O5 C43 1.3610(19)
O5 C44 1.3998(18)
C1 C2 1.198(2)
C1 C50 1.483(2)
C2 C3 1.442(2)
C3 C4 1.399(2)
C3 C8 1.399(2)
C4 C5 1.384(2)
C4 H4 0.9500
C5 C6 1.395(2)
C5 H5 0.9500
C6 C7 1.398(2)
C6 C9 1.440(2)
C7 C8 1.385(2)
C7 H7 0.9500
C8 H8 0.9500
C9 C10 1.196(2)
C10 C11 1.484(2)
C11 C24 1.539(2)
C11 C18 1.545(2)
C11 C12 1.548(2)
C12 C17 1.389(2)
C12 C13 1.390(2)
C13 C14 1.391(2)
C13 H13 0.9500
C14 C15 1.380(3)
C14 H14 0.9500
C15 C16 1.385(3)
C15 H15 0.9500
C16 C17 1.390(2)
C16 H16 0.9500
C17 H17 0.9500
C18 C23 1.390(2)
C18 C19 1.396(2)
C19 C20 1.384(2)
C19 H19 0.9500
C20 C21 1.381(2)
C20 H20 0.9500
C21 C22 1.386(2)
C21 H21 0.9500
C22 C23 1.394(2)
C22 H22 0.9500
C23 H23 0.9500
C24 C29 1.391(2)
C24 C25 1.394(2)
C25 C26 1.394(2)
C25 H25 0.9500
C26 C27 1.390(2)
C26 H26 0.9500
C27 C28 1.377(2)
C27 H27 0.9500
C28 C29 1.381(2)
C29 H29 0.9500
C30 C31 1.488(2)
C31 C63 1.392(2)
C31 C32 1.398(2)
C32 C33 1.383(2)
C32 H32 0.9500
C33 C34 1.400(2)
C33 H33 0.9500
C34 C35 1.391(2)
C34 C36 1.499(2)
C35 C63 1.385(2)
C35 H35 0.9500
C36 C37 1.497(2)
C37 C42 1.394(2)
C37 C38 1.400(2)
C38 C39 1.382(2)
C38 H38 0.9500
C39 C40 1.393(2)
C39 H39 0.9500
C40 C41 1.396(2)
C40 C43 1.488(2)
C41 C42 1.388(2)
C41 H41 0.9500
C42 H42 0.9500
C44 C45 1.385(2)
C44 C49 1.385(2)
C45 C46 1.395(2)
C45 H45 0.9500
C46 C47 1.400(2)
C46 C50 1.550(2)
C47 C48 1.387(2)
C47 H47 0.9500
C48 C49 1.389(2)
C48 H48 0.9500
C49 H49 0.9500
C50 C51 1.546(2)
C50 C57 1.552(2)
C51 C56 1.395(2)
C51 C52 1.398(2)
C52 C53 1.388(2)
C52 H52 0.9500
C53 C54 1.386(3)
C53 H53 0.9500
C54 C55 1.386(3)
C54 H54 0.9500
C55 C56 1.393(2)
C55 H55 0.9500
C56 H56 0.9500
C57 C62 1.388(2)
C57 C58 1.394(2)
C58 C59 1.384(2)
C58 H58 0.9500
C59 C60 1.392(2)
C59 H59 0.9500
C60 C61 1.382(2)
C60 H60 0.9500
C61 C62 1.396(2)
C61 H61 0.9500
C62 H62 0.9500
C63 H63 0.9500

loop_
_geom_torsion_atom_site_label_1
_geom_torsion_atom_site_label_2
_geom_torsion_atom_site_label_3
_geom_torsion_atom_site_label_4
_geom_torsion
C1T C2T O1T C3T 62(2)
C2T O1T C3T C4T -94.1(17)
C8 C3 C4 C5 -1.2(2)
C2 C3 C4 C5 178.61(14)
C3 C4 C5 C6 1.4(2)
C4 C5 C6 C7 -0.7(2)
C4 C5 C6 C9 177.70(14)
C5 C6 C7 C8 -0.1(2)
C9 C6 C7 C8 -178.50(14)
C6 C7 C8 C3 0.3(2)
C4 C3 C8 C7 0.3(2)
C2 C3 C8 C7 -179.45(14)
C10 C11 C12 C17 39.91(18)
C24 C11 C12 C17 -79.83(17)
C18 C11 C12 C17 157.89(14)
C10 C11 C12 C13 -141.31(15)
C24 C11 C12 C13 98.95(17)
C18 C11 C12 C13 -23.33(19)
C17 C12 C13 C14 -1.9(2)
C11 C12 C13 C14 179.29(15)
C12 C13 C14 C15 -0.2(3)
C13 C14 C15 C16 2.1(3)
C14 C15 C16 C17 -1.7(3)
C13 C12 C17 C16 2.2(2)
C11 C12 C17 C16 -178.97(14)
C15 C16 C17 C12 -0.4(3)
C10 C11 C18 C23 -135.17(15)
C24 C11 C18 C23 -16.3(2)
C12 C11 C18 C23 106.39(17)
C10 C11 C18 C19 47.28(18)
C24 C11 C18 C19 166.19(13)
C12 C11 C18 C19 -71.16(17)
C23 C18 C19 C20 -1.7(2)
C11 C18 C19 C20 175.89(14)
C18 C19 C20 C21 0.9(2)
C19 C20 C21 C22 0.6(3)
C20 C21 C22 C23 -1.3(3)
C19 C18 C23 C22 1.0(3)
C11 C18 C23 C22 -176.52(16)
C21 C22 C23 C18 0.5(3)
C10 C11 C24 C29 37.43(19)
C18 C11 C24 C29 -80.92(17)
C12 C11 C24 C29 157.06(14)
C10 C11 C24 C25 -146.93(16)
C18 C11 C24 C25 94.73(18)
C12 C11 C24 C25 -27.3(2)
C29 C24 C25 C26 -0.4(3)
C11 C24 C25 C26 -176.02(17)
C24 C25 C26 C27 0.1(3)
C25 C26 C27 C28 0.3(3)
C26 C27 C28 C29 -0.3(3)
C26 C27 C28 O1 -175.65(16)
C30 O1 C28 C27 -92.20(18)
C30 O1 C28 C29 92.19(17)
C27 C28 C29 C24 0.0(2)
O1 C28 C29 C24 175.56(13)
C25 C24 C29 C28 0.3(2)
C11 C24 C29 C28 176.14(14)
C28 O1 C30 O2 21.7(2)
C28 O1 C30 C31 -156.29(12)
O2 C30 C31 C63 8.8(2)
O1 C30 C31 C63 -173.24(13)
O2 C30 C31 C32 -165.60(16)
O1 C30 C31 C32 12.32(19)
C63 C31 C32 C33 -3.1(2)
C30 C31 C32 C33 171.27(14)
C31 C32 C33 C34 1.9(2)
C32 C33 C34 C35 1.5(2)
C32 C33 C34 C36 -177.65(14)
C33 C34 C35 C63 -3.6(2)
C36 C34 C35 C63 175.56(14)
C35 C34 C36 O3 36.7(2)
C33 C34 C36 O3 -144.18(16)
C35 C34 C36 C37 -140.37(15)
C33 C34 C36 C37 38.7(2)
O3 C36 C37 C42 28.0(2)
C34 C36 C37 C42 -154.88(14)
O3 C36 C37 C38 -147.24(16)
C34 C36 C37 C38 29.9(2)
C42 C37 C38 C39 0.9(2)
C36 C37 C38 C39 176.19(14)
C37 C38 C39 C40 -1.2(2)
C38 C39 C40 C41 0.5(2)
C38 C39 C40 C43 179.81(14)
C39 C40 C41 C42 0.5(2)
C43 C40 C41 C42 -178.86(14)
C40 C41 C42 C37 -0.7(2)
C38 C37 C42 C41 0.0(2)
C36 C37 C42 C41 -175.28(14)
C44 O5 C43 O4 12.2(2)
C44 O5 C43 C40 -166.45(13)
C39 C40 C43 O4 159.57(16)
C41 C40 C43 O4 -21.1(2)
C39 C40 C43 O5 -21.8(2)
C41 C40 C43 O5 157.51(13)
C43 O5 C44 C45 144.45(14)
C43 O5 C44 C49 -38.2(2)
C49 C44 C45 C46 -0.2(2)
O5 C44 C45 C46 177.27(13)
C44 C45 C46 C47 1.5(2)
C44 C45 C46 C50 178.59(13)
C45 C46 C47 C48 -1.3(2)
C50 C46 C47 C48 -178.25(14)
C46 C47 C48 C49 -0.3(2)
C45 C44 C49 C48 -1.5(2)
O5 C44 C49 C48 -178.58(14)
C47 C48 C49 C44 1.7(2)
C45 C46 C50 C1 29.24(18)
C47 C46 C50 C1 -153.84(14)
C45 C46 C50 C51 150.21(13)
C47 C46 C50 C51 -32.88(18)
C45 C46 C50 C57 -88.89(16)
C47 C46 C50 C57 88.02(16)
C1 C50 C51 C56 20.43(19)
C46 C50 C51 C56 -98.51(16)
C57 C50 C51 C56 139.43(14)
C1 C50 C51 C52 -161.67(13)
C46 C50 C51 C52 79.40(16)
C57 C50 C51 C52 -42.66(18)
C56 C51 C52 C53 3.3(2)
C50 C51 C52 C53 -174.71(14)
C51 C52 C53 C54 -2.6(2)
C52 C53 C54 C55 -0.1(2)
C53 C54 C55 C56 2.0(2)
C54 C55 C56 C51 -1.3(2)
C52 C51 C56 C55 -1.3(2)
C50 C51 C56 C55 176.60(14)
C1 C50 C57 C62 -122.36(15)
C51 C50 C57 C62 117.10(15)
C46 C50 C57 C62 -4.78(19)
C1 C50 C57 C58 59.16(18)
C51 C50 C57 C58 -61.38(17)
C46 C50 C57 C58 176.74(14)
C62 C57 C58 C59 0.3(3)
C50 C57 C58 C59 178.83(16)
C57 C58 C59 C60 0.4(3)
C58 C59 C60 C61 -0.9(3)
C59 C60 C61 C62 0.7(2)
C58 C57 C62 C61 -0.4(2)
C50 C57 C62 C61 -178.89(14)
C60 C61 C62 C57 -0.1(2)
C34 C35 C63 C31 2.3(2)
C32 C31 C63 C35 1.0(2)
C30 C31 C63 C35 -173.48(14)
